data_4124378
loop_
_publ_author_name
'Hern\'andez S\'anchez, Ra\'ul'
'Zheng, Shao-Liang'
'Betley, Theodore A.'

_publ_section_title
;
 Ligand Field Strength Mediates Electron Delocalization in Octahedral
 [((H)L)2Fe6(L')m](n+) Clusters.
;
_journal_issue 34
_journal_name_full 'Journal of the American Chemical Society'
_journal_page_first 11126
_journal_page_last 11143
_journal_paper_doi 10.1021/jacs.5b06453
_journal_volume 137
_journal_year 2015
_chemical_formula_sum 'C56 H70 Fe6 N20 Na O8'
_chemical_formula_weight 1509.41
_chemical_name_systematic
; 
 ? 
;
_space_group_IT_number 2
_symmetry_cell_setting triclinic
_symmetry_space_group_name_Hall '-P 1'
_symmetry_space_group_name_H-M 'P -1'
_atom_sites_solution_hydrogens geom
_atom_sites_solution_primary direct
_atom_sites_solution_secondary difmap
_audit_creation_method SHELXL-97
_cell_angle_alpha 81.7880(10)
_cell_angle_beta 84.6090(10)
_cell_angle_gamma 64.4720(10)
_cell_formula_units_Z 1
_cell_length_a 11.3522(9)
_cell_length_b 11.9330(9)
_cell_length_c 12.6036(10)
_cell_measurement_reflns_used 13187
_cell_measurement_temperature 100(1)
_cell_measurement_theta_max 55.755
_cell_measurement_theta_min 4.726
_cell_volume 1523.9(2)
_computing_cell_refinement 'SAINT 7.46A (Bruker-AXS, 2009)'
_computing_data_collection 'APEX2 v2009.3.0 (Bruker-AXS, 2009)'
_computing_data_reduction 'SAINT 7.46A (Bruker-AXS, 2009)'
_computing_molecular_graphics 'Bruker SHELXTL (Sheldrick, 2008)'
_computing_publication_material 'Bruker SHELXTL (Sheldrick, 2008)'
_computing_structure_refinement 'SHELXL-97 (Sheldrick, 2008)'
_computing_structure_solution 'SHELXS-97 (Sheldrick, 2008)'
_diffrn_ambient_temperature 100(1)
_diffrn_measured_fraction_theta_full 0.999
_diffrn_measured_fraction_theta_max 0.999
_diffrn_measurement_device_type
;
Bruker D8 goniometer with CCD area detector
;
_diffrn_measurement_method 'phi and omega scans'
_diffrn_radiation_monochromator graphite
_diffrn_radiation_source 'fine-focus sealed tube'
_diffrn_radiation_type MoK\a
_diffrn_radiation_wavelength 0.71073
_diffrn_reflns_av_R_equivalents 0.0242
_diffrn_reflns_av_sigmaI/netI 0.0222
_diffrn_reflns_limit_h_max 14
_diffrn_reflns_limit_h_min -14
_diffrn_reflns_limit_k_max 15
_diffrn_reflns_limit_k_min -15
_diffrn_reflns_limit_l_max 16
_diffrn_reflns_limit_l_min -16
_diffrn_reflns_number 26427
_diffrn_reflns_theta_full 27.49
_diffrn_reflns_theta_max 27.49
_diffrn_reflns_theta_min 1.63
_exptl_absorpt_coefficient_mu 1.470
_exptl_absorpt_correction_T_max 0.9301
_exptl_absorpt_correction_T_min 0.7988
_exptl_absorpt_correction_type multi-scan
_exptl_absorpt_process_details 'SADABS (Sheldrick, 2008)'
_exptl_crystal_colour Black
_exptl_crystal_density_diffrn 1.645
_exptl_crystal_density_method 'not measured'
_exptl_crystal_description Block
_exptl_crystal_F_000 777
_exptl_crystal_size_max 0.16
_exptl_crystal_size_mid 0.15
_exptl_crystal_size_min 0.05
_refine_diff_density_max 2.394
_refine_diff_density_min -1.894
_refine_diff_density_rms 0.125
_refine_ls_extinction_method none
_refine_ls_goodness_of_fit_ref 1.036
_refine_ls_hydrogen_treatment mixed
_refine_ls_matrix_type full
_refine_ls_number_parameters 421
_refine_ls_number_reflns 6988
_refine_ls_number_restraints 31
_refine_ls_restrained_S_all 1.084
_refine_ls_R_factor_all 0.0576
_refine_ls_R_factor_gt 0.0513
_refine_ls_shift/su_max 0.001
_refine_ls_shift/su_mean 0.000
_refine_ls_structure_factor_coef Fsqd
_refine_ls_weighting_details 'calc w=1/[\s^2^(Fo^2^)+(0.0737P)^2^+6.1701P] where P=(Fo^2^+2Fc^2^)/3'
_refine_ls_weighting_scheme calc
_refine_ls_wR_factor_gt 0.1363
_refine_ls_wR_factor_ref 0.1420
_reflns_number_gt 6177
_reflns_number_total 6988
_reflns_threshold_expression >2sigma(I)
_cod_data_source_file ja5b06453_si_002.cif
_cod_data_source_block zsl6
_cod_depositor_comments
;
The following automatic conversions were performed:

'_symmetry_cell_setting' value 'Triclinic' changed to 'triclinic'
according to
/usr/data/users/saulius/crontab/automatic-downloads/current/ACS/lib/dictionaries/cif_core.dic
dictionary named 'cif_core.dic' version 2.4.2 from 2011-04-26.

Automatic conversion script
Id: cif_fix_values 3271 2015-04-21 07:52:19Z andrius 
;
_cod_original_sg_symbol_H-M P-1
_cod_database_code 4124378

loop_
_symmetry_equiv_pos_as_xyz
'x, y, z'
'-x, -y, -z'

loop_
_atom_site_label
_atom_site_type_symbol
_atom_site_fract_x
_atom_site_fract_y
_atom_site_fract_z
_atom_site_U_iso_or_equiv
_atom_site_adp_type
_atom_site_occupancy
_atom_site_symmetry_multiplicity
_atom_site_calc_flag
_atom_site_refinement_flags
_atom_site_disorder_assembly
_atom_site_disorder_group
H33A H 0.791(5) 0.691(5) -0.182(4) 0.024(12) Uiso 1 1 d . . .
H44A H 1.238(6) 0.250(5) -0.077(4) 0.031(14) Uiso 1 1 d . . .
H55A H 1.009(5) 0.611(5) 0.230(4) 0.036(14) Uiso 1 1 d . . .
C1 C 0.6812(4) 0.2532(4) 0.1730(3) 0.0231(8) Uani 1 1 d . . .
H1A H 0.6146 0.2680 0.1219 0.035 Uiso 1 1 calc R . .
H1B H 0.6385 0.2873 0.2398 0.035 Uiso 1 1 calc R . .
H1C H 0.7346 0.1631 0.1880 0.035 Uiso 1 1 calc R . .
C2 C 0.7688(3) 0.3178(3) 0.1248(3) 0.0166(7) Uani 1 1 d . . .
C3 C 0.6771(3) 0.4541(3) 0.0992(3) 0.0163(7) Uani 1 1 d . . .
H3A H 0.6103 0.4597 0.0510 0.020 Uiso 1 1 calc R . .
H3B H 0.6312 0.4865 0.1666 0.020 Uiso 1 1 calc R . .
C4 C 0.8379(3) 0.2569(3) 0.0261(3) 0.0176(7) Uani 1 1 d . . .
H4A H 0.8848 0.1658 0.0469 0.021 Uiso 1 1 calc R . .
H4B H 0.7711 0.2696 -0.0253 0.021 Uiso 1 1 calc R . .
C5 C 0.8633(3) 0.2970(3) 0.2109(3) 0.0164(7) Uani 1 1 d . . .
H5A H 0.8120 0.3260 0.2774 0.020 Uiso 1 1 calc R . .
H5B H 0.9172 0.2060 0.2259 0.020 Uiso 1 1 calc R . .
C31 C 0.6366(3) 0.6593(3) 0.0211(3) 0.0146(6) Uani 1 1 d . . .
C32 C 0.5180(3) 0.7135(4) 0.0780(3) 0.0194(7) Uani 1 1 d . . .
H32 H 0.4974 0.6682 0.1395 0.023 Uiso 1 1 calc R . .
C33 C 0.4303(4) 0.8350(4) 0.0435(3) 0.0213(7) Uani 1 1 d . . .
H33 H 0.3499 0.8731 0.0825 0.026 Uiso 1 1 calc R . .
C34 C 0.4588(4) 0.9012(3) -0.0473(3) 0.0218(8) Uani 1 1 d . . .
H34 H 0.3971 0.9833 -0.0707 0.026 Uiso 1 1 calc R . .
C35 C 0.5768(4) 0.8483(3) -0.1040(3) 0.0187(7) Uani 1 1 d . . .
H35 H 0.5967 0.8934 -0.1659 0.022 Uiso 1 1 calc R . .
C36 C 0.6657(3) 0.7274(3) -0.0682(3) 0.0149(6) Uani 1 1 d . . .
C41 C 0.9998(3) 0.2270(3) -0.1146(3) 0.0166(7) Uani 1 1 d . . .
C42 C 0.9504(4) 0.1641(4) -0.1703(3) 0.0216(7) Uani 1 1 d . . .
H42 H 0.8648 0.1698 -0.1541 0.026 Uiso 1 1 calc R . .
C43 C 1.0284(4) 0.0933(4) -0.2500(3) 0.0243(8) Uani 1 1 d . . .
H43 H 0.9951 0.0506 -0.2880 0.029 Uiso 1 1 calc R . .
C44 C 1.1536(4) 0.0839(3) -0.2750(3) 0.0226(8) Uani 1 1 d . . .
H44 H 1.2054 0.0346 -0.3293 0.027 Uiso 1 1 calc R . .
C45 C 1.2035(4) 0.1464(3) -0.2207(3) 0.0194(7) Uani 1 1 d . . .
H45 H 1.2889 0.1411 -0.2380 0.023 Uiso 1 1 calc R . .
C46 C 1.1261(3) 0.2171(3) -0.1406(3) 0.0162(7) Uani 1 1 d . . .
C51 C 1.0226(3) 0.3419(3) 0.2810(3) 0.0162(7) Uani 1 1 d . . .
C52 C 1.0551(4) 0.2408(4) 0.3604(3) 0.0239(8) Uani 1 1 d . . .
H52 H 1.0354 0.1727 0.3530 0.029 Uiso 1 1 calc R . .
C53 C 1.1163(4) 0.2404(4) 0.4503(3) 0.0310(9) Uani 1 1 d . . .
H53 H 1.1381 0.1716 0.5048 0.037 Uiso 1 1 calc R . .
C54 C 1.1466(4) 0.3387(4) 0.4624(3) 0.0285(9) Uani 1 1 d . . .
H54 H 1.1865 0.3378 0.5256 0.034 Uiso 1 1 calc R . .
C55 C 1.1186(4) 0.4382(4) 0.3824(3) 0.0211(7) Uani 1 1 d . . .
H55 H 1.1410 0.5049 0.3894 0.025 Uiso 1 1 calc R . .
C56 C 1.0571(3) 0.4387(3) 0.2915(3) 0.0159(6) Uani 1 1 d . . .
C80 C 0.4744(14) 0.2895(10) 0.4130(9) 0.0544(8) Uani 0.50 1 d PD A -1
C81 C 0.4784(14) 0.1670(10) 0.3944(9) 0.0544(8) Uani 0.50 1 d PD A -1
H81A H 0.4985 0.1104 0.4613 0.082 Uiso 0.50 1 calc PR A -1
H81B H 0.5461 0.1302 0.3393 0.082 Uiso 0.50 1 calc PR A -1
H81C H 0.3934 0.1801 0.3702 0.082 Uiso 0.50 1 calc PR A -1
C90 C 0.5073(14) 0.8223(10) 0.5699(9) 0.0544(8) Uani 0.50 1 d PD A -1
C91 C 0.5153(13) 0.9225(11) 0.6210(8) 0.0544(8) Uani 0.50 1 d PD A -1
H91A H 0.4488 1.0037 0.5921 0.082 Uiso 0.50 1 calc PR A -1
H91B H 0.6021 0.9212 0.6061 0.082 Uiso 0.50 1 calc PR A -1
H91C H 0.5002 0.9093 0.6987 0.082 Uiso 0.50 1 calc PR A -1
C100 C 0.7357(3) 0.4772(3) -0.1535(3) 0.0174(7) Uani 1 1 d . . .
C200 C 1.1287(3) 0.1535(3) 0.1066(3) 0.0169(7) Uani 1 1 d . . .
C300 C 0.7695(3) 0.5785(3) 0.2485(3) 0.0185(7) Uani 1 1 d . . .
N3 N 0.7384(3) 0.5366(3) 0.0485(2) 0.0132(5) Uani 1 1 d . . .
N4 N 0.9327(3) 0.3027(3) -0.0300(2) 0.0137(5) Uani 1 1 d . . .
N5 N 0.9520(3) 0.3595(3) 0.1859(2) 0.0137(5) Uani 1 1 d . . .
N33 N 0.7916(3) 0.6661(3) -0.1142(2) 0.0140(5) Uani 1 1 d . . .
N44 N 1.1645(3) 0.2853(3) -0.0804(2) 0.0151(6) Uani 1 1 d . . .
N55 N 1.0231(3) 0.5340(3) 0.2050(2) 0.0138(5) Uani 1 1 d . . .
N80 N 0.5025(11) 0.3756(9) 0.3947(7) 0.0544(8) Uani 0.50 1 d PD A -1
N90 N 0.5269(11) 0.7278(9) 0.5402(8) 0.0544(8) Uani 0.50 1 d PD A -1
N100 N 0.6595(3) 0.4709(3) -0.2034(3) 0.0262(7) Uani 1 1 d . . .
N200 N 1.1690(3) 0.0523(3) 0.1489(3) 0.0226(7) Uani 1 1 d . . .
N300 N 0.7008(3) 0.5994(4) 0.3233(3) 0.0318(8) Uani 1 1 d . . .
O1 O 0.7702(10) 0.3611(11) 0.4892(8) 0.0729(16) Uani 0.50 1 d PDU A -1
H1D H 0.7537 0.3226 0.5668 0.109 Uiso 0.50 1 d PR A -1
H1E H 0.8054 0.2836 0.4620 0.109 Uiso 0.50 1 d PR A -1
O2 O 0.4129(13) 0.6666(12) 0.3351(9) 0.0729(16) Uani 0.50 1 d PD A -1
H2A H 0.4152 0.6258 0.2843 0.109 Uiso 0.50 1 d PR A -1
H2B H 0.3354 0.6988 0.3617 0.109 Uiso 0.50 1 d PR A -1
O3 O 0.3110(10) 0.6182(11) 0.5342(8) 0.0729(16) Uani 0.50 1 d PD A -1
H3C H 0.2758 0.5742 0.5158 0.109 Uiso 0.50 1 d PR A -1
H3D H 0.3068 0.6156 0.6022 0.109 Uiso 0.50 1 d PR A -1
O4 O 0.5711(14) 0.3858(12) 0.6396(9) 0.0729(16) Uani 0.50 1 d PD A -1
H4C H 0.5788 0.4192 0.6922 0.109 Uiso 0.50 1 d PR A -1
H4D H 0.5029 0.3726 0.6494 0.109 Uiso 0.50 1 d PR A -1
O11 O 0.3050(6) 0.9107(6) 0.3387(5) 0.0934(18) Uani 1 1 d U . .
H11A H 0.3535 0.8359 0.3265 0.140 Uiso 1 1 d R . .
H11B H 0.2611 0.9509 0.2838 0.140 Uiso 1 1 d R . .
Na1 Na 0.5542(5) 0.5305(5) 0.4681(3) 0.0544(8) Uani 0.50 1 d PD A -1
Fe1 Fe 0.86660(4) 0.48897(4) -0.07226(4) 0.01135(13) Uani 1 1 d . . .
Fe2 Fe 1.05998(4) 0.32806(4) 0.04891(4) 0.01146(13) Uani 1 1 d . . .
Fe3 Fe 0.88768(4) 0.53566(4) 0.12335(4) 0.01147(13) Uani 1 1 d . . .
O12 O 0.8665(6) 0.0919(6) 0.4873(5) 0.0837(16) Uani 1 1 d U . .
H12A H 0.8312 0.0706 0.4421 0.126 Uiso 1 1 d R . .
H12B H 0.8250 0.0951 0.5474 0.126 Uiso 1 1 d R . .

loop_
_atom_site_aniso_label
_atom_site_aniso_U_11
_atom_site_aniso_U_22
_atom_site_aniso_U_33
_atom_site_aniso_U_23
_atom_site_aniso_U_13
_atom_site_aniso_U_12
C1 0.0187(17) 0.0220(18) 0.031(2) 0.0055(15) -0.0012(15) -0.0138(15)
C2 0.0143(15) 0.0171(16) 0.0199(17) 0.0028(13) -0.0016(13) -0.0093(13)
C3 0.0128(15) 0.0179(16) 0.0192(16) 0.0014(13) -0.0005(12) -0.0087(13)
C4 0.0164(16) 0.0163(16) 0.0237(18) 0.0002(13) -0.0021(13) -0.0109(13)
C5 0.0145(15) 0.0175(16) 0.0186(16) 0.0028(13) 0.0004(13) -0.0097(13)
C31 0.0107(14) 0.0141(15) 0.0186(16) -0.0020(12) -0.0029(12) -0.0043(12)
C32 0.0144(16) 0.0223(17) 0.0218(17) -0.0047(14) 0.0013(13) -0.0079(14)
C33 0.0129(16) 0.0222(18) 0.0284(19) -0.0093(15) 0.0004(14) -0.0053(14)
C34 0.0135(16) 0.0155(16) 0.034(2) -0.0036(15) -0.0057(14) -0.0032(13)
C35 0.0169(16) 0.0146(16) 0.0247(18) -0.0008(14) -0.0048(14) -0.0064(13)
C36 0.0113(15) 0.0156(16) 0.0178(16) -0.0026(13) -0.0026(12) -0.0051(13)
C41 0.0194(17) 0.0130(15) 0.0179(16) -0.0009(13) -0.0040(13) -0.0069(13)
C42 0.0253(18) 0.0201(17) 0.0239(18) -0.0038(14) -0.0030(15) -0.0130(15)
C43 0.036(2) 0.0196(17) 0.0222(18) -0.0050(15) -0.0060(16) -0.0144(16)
C44 0.031(2) 0.0131(16) 0.0185(17) -0.0022(13) -0.0028(15) -0.0045(15)
C45 0.0214(17) 0.0162(16) 0.0164(16) 0.0007(13) -0.0022(13) -0.0043(14)
C46 0.0178(16) 0.0116(15) 0.0168(16) 0.0008(12) -0.0039(13) -0.0040(13)
C51 0.0142(15) 0.0202(17) 0.0133(15) 0.0007(13) -0.0012(12) -0.0071(13)
C52 0.0255(19) 0.0255(19) 0.0209(18) 0.0056(15) -0.0050(15) -0.0127(16)
C53 0.035(2) 0.038(2) 0.0189(19) 0.0111(17) -0.0083(16) -0.0180(19)
C54 0.030(2) 0.039(2) 0.0153(18) 0.0014(16) -0.0068(15) -0.0139(18)
C55 0.0185(17) 0.0269(19) 0.0185(17) -0.0039(14) -0.0021(14) -0.0094(15)
C56 0.0134(15) 0.0182(16) 0.0139(15) -0.0011(13) -0.0005(12) -0.0049(13)
C80 0.066(2) 0.087(2) 0.0283(16) -0.0123(17) 0.0060(15) -0.0486(19)
C81 0.066(2) 0.087(2) 0.0283(16) -0.0123(17) 0.0060(15) -0.0486(19)
C90 0.066(2) 0.087(2) 0.0283(16) -0.0123(17) 0.0060(15) -0.0486(19)
C91 0.066(2) 0.087(2) 0.0283(16) -0.0123(17) 0.0060(15) -0.0486(19)
C100 0.0161(16) 0.0165(16) 0.0190(17) -0.0011(13) 0.0011(13) -0.0071(13)
C200 0.0138(15) 0.0174(17) 0.0209(17) -0.0037(13) 0.0012(13) -0.0080(13)
C300 0.0162(16) 0.0212(17) 0.0181(17) -0.0014(14) -0.0032(13) -0.0077(14)
N3 0.0109(12) 0.0137(13) 0.0154(13) -0.0006(10) -0.0007(10) -0.0059(11)
N4 0.0135(13) 0.0122(13) 0.0172(14) -0.0004(11) -0.0018(11) -0.0070(11)
N5 0.0133(13) 0.0150(13) 0.0134(13) 0.0010(10) -0.0012(10) -0.0072(11)
N33 0.0131(13) 0.0125(13) 0.0154(14) -0.0003(11) -0.0011(11) -0.0049(11)
N44 0.0133(14) 0.0162(14) 0.0155(14) -0.0019(11) -0.0010(11) -0.0058(12)
N55 0.0127(13) 0.0140(13) 0.0143(13) -0.0007(11) -0.0016(10) -0.0052(11)
N80 0.066(2) 0.087(2) 0.0283(16) -0.0123(17) 0.0060(15) -0.0486(19)
N90 0.066(2) 0.087(2) 0.0283(16) -0.0123(17) 0.0060(15) -0.0486(19)
N100 0.0229(16) 0.0324(18) 0.0277(17) -0.0043(14) -0.0063(14) -0.0146(15)
N200 0.0194(15) 0.0157(15) 0.0300(17) 0.0013(13) 0.0014(13) -0.0066(12)
N300 0.0222(17) 0.053(2) 0.0192(16) -0.0094(16) 0.0039(13) -0.0143(17)
O1 0.072(3) 0.107(5) 0.054(3) -0.019(3) 0.010(3) -0.050(4)
O2 0.072(3) 0.107(5) 0.054(3) -0.019(3) 0.010(3) -0.050(4)
O3 0.072(3) 0.107(5) 0.054(3) -0.019(3) 0.010(3) -0.050(4)
O4 0.072(3) 0.107(5) 0.054(3) -0.019(3) 0.010(3) -0.050(4)
O11 0.083(3) 0.092(3) 0.066(3) -0.004(2) -0.002(2) -0.002(2)
Na1 0.066(2) 0.087(2) 0.0283(16) -0.0123(17) 0.0060(15) -0.0486(19)
Fe1 0.0101(2) 0.0116(2) 0.0127(2) -0.00072(17) -0.00120(17) -0.00495(18)
Fe2 0.0109(2) 0.0105(2) 0.0130(2) -0.00011(17) -0.00116(17) -0.00482(18)
Fe3 0.0106(2) 0.0124(2) 0.0113(2) -0.00067(17) -0.00043(17) -0.00493(18)
O12 0.098(3) 0.098(3) 0.068(3) -0.010(2) 0.007(2) -0.056(3)

loop_
_atom_type_symbol
_atom_type_description
_atom_type_scat_dispersion_real
_atom_type_scat_dispersion_imag
_atom_type_scat_source
C C 0.0033 0.0016 'International Tables Vol C Tables 4.2.6.8 and 6.1.1.4'
H H 0.0000 0.0000 'International Tables Vol C Tables 4.2.6.8 and 6.1.1.4'
Fe Fe 0.3463 0.8444 'International Tables Vol C Tables 4.2.6.8 and 6.1.1.4'
N N 0.0061 0.0033 'International Tables Vol C Tables 4.2.6.8 and 6.1.1.4'
Na Na 0.0362 0.0249 'International Tables Vol C Tables 4.2.6.8 and 6.1.1.4'
O O 0.0106 0.0060 'International Tables Vol C Tables 4.2.6.8 and 6.1.1.4'

loop_
_geom_angle_atom_site_label_1
_geom_angle_atom_site_label_2
_geom_angle_atom_site_label_3
_geom_angle
_geom_angle_site_symmetry_1
_geom_angle_site_symmetry_3
C2 C1 H1A 109.5 . .
C2 C1 H1B 109.5 . .
H1A C1 H1B 109.5 . .
C2 C1 H1C 109.5 . .
H1A C1 H1C 109.5 . .
H1B C1 H1C 109.5 . .
C4 C2 C3 112.7(3) . .
C4 C2 C5 112.2(3) . .
C3 C2 C5 112.6(3) . .
C4 C2 C1 107.3(3) . .
C3 C2 C1 105.4(3) . .
C5 C2 C1 106.1(3) . .
N3 C3 C2 115.9(3) . .
N3 C3 H3A 108.3 . .
C2 C3 H3A 108.3 . .
N3 C3 H3B 108.3 . .
C2 C3 H3B 108.3 . .
H3A C3 H3B 107.4 . .
N4 C4 C2 115.7(3) . .
N4 C4 H4A 108.4 . .
C2 C4 H4A 108.4 . .
N4 C4 H4B 108.4 . .
C2 C4 H4B 108.4 . .
H4A C4 H4B 107.4 . .
N5 C5 C2 116.1(3) . .
N5 C5 H5A 108.3 . .
C2 C5 H5A 108.3 . .
N5 C5 H5B 108.3 . .
C2 C5 H5B 108.3 . .
H5A C5 H5B 107.4 . .
C36 C31 C32 119.7(3) . .
C36 C31 N3 114.7(3) . .
C32 C31 N3 125.5(3) . .
C33 C32 C31 119.0(3) . .
C33 C32 H32 120.5 . .
C31 C32 H32 120.5 . .
C34 C33 C32 120.8(3) . .
C34 C33 H33 119.6 . .
C32 C33 H33 119.6 . .
C35 C34 C33 120.5(3) . .
C35 C34 H34 119.8 . .
C33 C34 H34 119.8 . .
C34 C35 C36 118.7(3) . .
C34 C35 H35 120.7 . .
C36 C35 H35 120.7 . .
C31 C36 C35 121.2(3) . .
C31 C36 N33 114.4(3) . .
C35 C36 N33 124.4(3) . .
C46 C41 C42 119.1(3) . .
C46 C41 N4 114.9(3) . .
C42 C41 N4 126.1(3) . .
C43 C42 C41 119.2(4) . .
C43 C42 H42 120.4 . .
C41 C42 H42 120.4 . .
C44 C43 C42 121.3(3) . .
C44 C43 H43 119.3 . .
C42 C43 H43 119.3 . .
C43 C44 C45 120.1(3) . .
C43 C44 H44 119.9 . .
C45 C44 H44 119.9 . .
C44 C45 C46 118.9(4) . .
C44 C45 H45 120.6 . .
C46 C45 H45 120.6 . .
C45 C46 C41 121.5(3) . .
C45 C46 N44 124.5(3) . .
C41 C46 N44 114.0(3) . .
C52 C51 C56 119.3(3) . .
C52 C51 N5 126.0(3) . .
C56 C51 N5 114.7(3) . .
C53 C52 C51 119.4(4) . .
C53 C52 H52 120.3 . .
C51 C52 H52 120.3 . .
C52 C53 C54 121.1(4) . .
C52 C53 H53 119.4 . .
C54 C53 H53 119.4 . .
C55 C54 C53 120.2(4) . .
C55 C54 H54 119.9 . .
C53 C54 H54 119.9 . .
C54 C55 C56 118.7(4) . .
C54 C55 H55 120.6 . .
C56 C55 H55 120.6 . .
C55 C56 C51 121.1(3) . .
C55 C56 N55 124.4(3) . .
C51 C56 N55 114.5(3) . .
N80 C80 C81 154.9(11) . .
N90 C90 C91 165.0(14) . .
N100 C100 Fe1 178.6(3) . .
N200 C200 Fe2 174.7(3) . .
N300 C300 Fe3 177.6(4) . .
C31 N3 C3 108.4(3) . .
C31 N3 Fe1 109.8(2) . .
C3 N3 Fe1 121.6(2) . .
C31 N3 Fe3 114.1(2) . .
C3 N3 Fe3 117.5(2) . .
Fe1 N3 Fe3 83.80(11) . .
C41 N4 C4 108.8(3) . .
C41 N4 Fe2 109.4(2) . .
C4 N4 Fe2 121.8(2) . .
C41 N4 Fe1 115.0(2) . .
C4 N4 Fe1 117.1(2) . .
Fe2 N4 Fe1 82.88(11) . .
C51 N5 C5 108.1(3) . .
C51 N5 Fe3 109.2(2) . .
C5 N5 Fe3 121.6(2) . .
C51 N5 Fe2 115.6(2) . .
C5 N5 Fe2 117.3(2) . .
Fe3 N5 Fe2 83.35(11) . .
C36 N33 Fe1 112.4(2) . .
C36 N33 Fe2 118.3(2) . 2_765
Fe1 N33 Fe2 88.20(12) . 2_765
C36 N33 H33A 110(3) . .
Fe1 N33 H33A 117(3) . .
Fe2 N33 H33A 110(3) 2_765 .
C46 N44 Fe2 112.7(2) . .
C46 N44 Fe3 119.8(2) . 2_765
Fe2 N44 Fe3 88.25(13) . 2_765
C46 N44 H44A 106(4) . .
Fe2 N44 H44A 119(4) . .
Fe3 N44 H44A 111(4) 2_765 .
C56 N55 Fe3 111.9(2) . .
C56 N55 Fe1 120.1(2) . 2_765
Fe3 N55 Fe1 87.86(12) . 2_765
C56 N55 H55A 109(3) . .
Fe3 N55 H55A 117(3) . .
Fe1 N55 H55A 110(3) 2_765 .
C80 N80 Na1 147.3(8) . .
C90 N90 Na1 175.8(11) . .
C300 N300 Na1 148.5(4) . .
Na1 O1 H1D 97.4 . .
Na1 O1 H1E 129.0 . .
H1D O1 H1E 93.1 . .
Na1 O2 H2A 109.2 . .
Na1 O2 H2B 109.5 . .
H2A O2 H2B 109.5 . .
Na1 O3 H3C 109.5 . .
Na1 O3 H3D 109.2 . .
H3C O3 H3D 109.6 . .
Na1 O4 H4C 109.6 . .
Na1 O4 H4D 109.5 . .
H4C O4 H4D 109.5 . .
H11A O11 H11B 109.5 . .
O2 Na1 O1 141.2(4) . .
O2 Na1 N80 81.9(4) . .
O1 Na1 N80 84.5(4) . .
O2 Na1 N90 85.0(5) . .
O1 Na1 N90 114.0(4) . .
N80 Na1 N90 161.2(4) . .
O2 Na1 O4 144.7(6) . .
O1 Na1 O4 67.4(4) . .
N80 Na1 O4 81.9(4) . .
N90 Na1 O4 101.5(4) . .
O2 Na1 O3 67.5(4) . .
O1 Na1 O3 146.3(4) . .
N80 Na1 O3 83.9(4) . .
N90 Na1 O3 78.7(4) . .
O4 Na1 O3 79.7(5) . .
O2 Na1 N300 73.9(4) . .
O1 Na1 N300 76.1(3) . .
N80 Na1 N300 107.9(3) . .
N90 Na1 N300 81.1(3) . .
O4 Na1 N300 141.2(4) . .
O3 Na1 N300 137.6(3) . .
N33 Fe1 C100 89.00(14) . .
N33 Fe1 N3 82.90(12) . .
C100 Fe1 N3 89.07(13) . .
N33 Fe1 N55 88.96(12) . 2_765
C100 Fe1 N55 87.33(13) . 2_765
N3 Fe1 N55 171.15(12) . 2_765
N33 Fe1 N4 175.77(12) . .
C100 Fe1 N4 87.11(13) . .
N3 Fe1 N4 95.36(12) . .
N55 Fe1 N4 92.53(12) 2_765 .
N33 Fe1 Fe2 136.05(9) . .
C100 Fe1 Fe2 134.93(11) . .
N3 Fe1 Fe2 94.49(8) . .
N55 Fe1 Fe2 93.77(8) 2_765 .
N4 Fe1 Fe2 47.82(8) . .
N33 Fe1 Fe3 88.02(9) . .
C100 Fe1 Fe3 137.78(11) . .
N3 Fe1 Fe3 48.78(8) . .
N55 Fe1 Fe3 134.68(9) 2_765 .
N4 Fe1 Fe3 93.74(8) . .
Fe2 Fe1 Fe3 59.787(17) . .
N33 Fe1 Fe3 92.94(9) . 2_765
C100 Fe1 Fe3 132.48(11) . 2_765
N3 Fe1 Fe3 138.30(8) . 2_765
N55 Fe1 Fe3 45.30(8) 2_765 2_765
N4 Fe1 Fe3 90.92(8) . 2_765
Fe2 Fe1 Fe3 60.677(18) . 2_765
Fe3 Fe1 Fe3 89.738(19) . 2_765
N33 Fe1 Fe2 46.74(9) . 2_765
C100 Fe1 Fe2 135.21(11) . 2_765
N3 Fe1 Fe2 91.22(8) . 2_765
N55 Fe1 Fe2 85.67(9) 2_765 2_765
N4 Fe1 Fe2 137.33(8) . 2_765
Fe2 Fe1 Fe2 89.69(2) . 2_765
Fe3 Fe1 Fe2 60.396(17) . 2_765
Fe3 Fe1 Fe2 58.480(17) 2_765 2_765
N44 Fe2 C200 90.63(14) . .
N44 Fe2 N33 89.32(13) . 2_765
C200 Fe2 N33 86.75(13) . 2_765
N44 Fe2 N4 82.76(13) . .
C200 Fe2 N4 89.00(13) . .
N33 Fe2 N4 170.98(12) 2_765 .
N44 Fe2 N5 175.70(12) . .
C200 Fe2 N5 85.39(13) . .
N33 Fe2 N5 92.06(12) 2_765 .
N4 Fe2 N5 95.53(12) . .
N44 Fe2 Fe3 136.18(9) . .
C200 Fe2 Fe3 133.18(11) . .
N33 Fe2 Fe3 93.43(8) 2_765 .
N4 Fe2 Fe3 95.28(9) . .
N5 Fe2 Fe3 47.79(8) . .
N44 Fe2 Fe1 87.74(9) . .
C200 Fe2 Fe1 138.15(11) . .
N33 Fe2 Fe1 135.01(9) 2_765 .
N4 Fe2 Fe1 49.30(8) . .
N5 Fe2 Fe1 94.14(8) . .
Fe3 Fe2 Fe1 60.341(18) . .
N44 Fe2 Fe3 46.53(9) . 2_765
C200 Fe2 Fe3 136.49(11) . 2_765
N33 Fe2 Fe3 85.72(9) 2_765 2_765
N4 Fe2 Fe3 91.92(9) . 2_765
N5 Fe2 Fe3 137.63(8) . 2_765
Fe3 Fe2 Fe3 90.05(2) . 2_765
Fe1 Fe2 Fe3 60.669(18) . 2_765
N44 Fe2 Fe1 93.25(9) . 2_765
C200 Fe2 Fe1 131.53(11) . 2_765
N33 Fe2 Fe1 45.07(8) 2_765 2_765
N4 Fe2 Fe1 139.42(8) . 2_765
N5 Fe2 Fe1 90.60(8) . 2_765
Fe3 Fe2 Fe1 60.569(18) . 2_765
Fe1 Fe2 Fe1 90.31(2) . 2_765
Fe3 Fe2 Fe1 58.836(17) 2_765 2_765
N55 Fe3 C300 88.92(14) . .
N55 Fe3 N44 88.63(13) . 2_765
C300 Fe3 N44 88.64(14) . 2_765
N55 Fe3 N5 83.16(12) . .
C300 Fe3 N5 87.64(14) . .
N44 Fe3 N5 171.05(12) 2_765 .
N55 Fe3 N3 175.62(12) . .
C300 Fe3 N3 86.89(13) . .
N44 Fe3 N3 92.55(12) 2_765 .
N5 Fe3 N3 95.37(12) . .
N55 Fe3 Fe2 88.59(9) . .
C300 Fe3 Fe2 136.39(11) . .
N44 Fe3 Fe2 134.79(9) 2_765 .
N5 Fe3 Fe2 48.86(8) . .
N3 Fe3 Fe2 93.55(8) . .
N55 Fe3 Fe1 136.72(9) . .
C300 Fe3 Fe1 134.29(11) . .
N44 Fe3 Fe1 93.87(9) 2_765 .
N5 Fe3 Fe1 94.54(9) . .
N3 Fe3 Fe1 47.41(8) . .
Fe2 Fe3 Fe1 59.872(17) . .
N55 Fe3 Fe1 46.83(9) . 2_765
C300 Fe3 Fe1 135.38(11) . 2_765
N44 Fe3 Fe1 85.33(9) 2_765 2_765
N5 Fe3 Fe1 91.62(8) . 2_765
N3 Fe3 Fe1 137.46(8) . 2_765
Fe2 Fe3 Fe1 60.951(17) . 2_765
Fe1 Fe3 Fe1 90.262(19) . 2_765
N55 Fe3 Fe2 93.24(9) . 2_765
C300 Fe3 Fe2 133.65(11) . 2_765
N44 Fe3 Fe2 45.21(9) 2_765 2_765
N5 Fe3 Fe2 138.60(9) . 2_765
N3 Fe3 Fe2 90.58(8) . 2_765
Fe2 Fe3 Fe2 89.95(2) . 2_765
Fe1 Fe3 Fe2 60.767(18) . 2_765
Fe1 Fe3 Fe2 58.654(17) 2_765 2_765
H12A O12 H12B 109.6 . .

loop_
_geom_bond_atom_site_label_1
_geom_bond_atom_site_label_2
_geom_bond_distance
_geom_bond_site_symmetry_2
C1 C2 1.539(5) .
C1 H1A 0.9800 .
C1 H1B 0.9800 .
C1 H1C 0.9800 .
C2 C4 1.508(5) .
C2 C3 1.513(5) .
C2 C5 1.517(5) .
C3 N3 1.479(4) .
C3 H3A 0.9900 .
C3 H3B 0.9900 .
C4 N4 1.487(4) .
C4 H4A 0.9900 .
C4 H4B 0.9900 .
C5 N5 1.480(4) .
C5 H5A 0.9900 .
C5 H5B 0.9900 .
C31 C36 1.391(5) .
C31 C32 1.395(5) .
C31 N3 1.440(4) .
C32 C33 1.393(5) .
C32 H32 0.9500 .
C33 C34 1.389(6) .
C33 H33 0.9500 .
C34 C35 1.387(5) .
C34 H34 0.9500 .
C35 C36 1.395(5) .
C35 H35 0.9500 .
C36 N33 1.407(4) .
C41 C46 1.398(5) .
C41 C42 1.399(5) .
C41 N4 1.436(4) .
C42 C43 1.391(5) .
C42 H42 0.9500 .
C43 C44 1.386(6) .
C43 H43 0.9500 .
C44 C45 1.388(5) .
C44 H44 0.9500 .
C45 C46 1.394(5) .
C45 H45 0.9500 .
C46 N44 1.404(4) .
C51 C52 1.391(5) .
C51 C56 1.396(5) .
C51 N5 1.444(4) .
C52 C53 1.381(6) .
C52 H52 0.9500 .
C53 C54 1.388(6) .
C53 H53 0.9500 .
C54 C55 1.386(6) .
C54 H54 0.9500 .
C55 C56 1.395(5) .
C55 H55 0.9500 .
C56 N55 1.406(4) .
C80 N80 1.188(5) .
C80 C81 1.494(5) .
C81 H81A 0.9800 .
C81 H81B 0.9800 .
C81 H81C 0.9800 .
C90 N90 1.161(5) .
C90 C91 1.476(5) .
C91 H91A 0.9800 .
C91 H91B 0.9800 .
C91 H91C 0.9800 .
C100 N100 1.149(5) .
C100 Fe1 1.946(4) .
C200 N200 1.156(5) .
C200 Fe2 1.936(4) .
C300 N300 1.150(5) .
C300 Fe3 1.946(4) .
N3 Fe1 1.968(3) .
N3 Fe3 2.011(3) .
N4 Fe2 1.976(3) .
N4 Fe1 2.021(3) .
N5 Fe3 1.971(3) .
N5 Fe2 2.004(3) .
N33 Fe1 1.920(3) .
N33 Fe2 1.975(3) 2_765
N33 H33A 0.87(5) .
N44 Fe2 1.918(3) .
N44 Fe3 1.961(3) 2_765
N44 H44A 0.76(6) .
N55 Fe3 1.921(3) .
N55 Fe1 1.971(3) 2_765
N55 H55A 0.96(6) .
N80 Na1 2.478(8) .
N90 Na1 2.529(9) .
N300 Na1 2.638(6) .
O1 Na1 2.422(11) .
O1 H1D 1.0555 .
O1 H1E 0.9381 .
O2 Na1 2.346(11) .
O2 H2A 0.8503 .
O2 H2B 0.8503 .
O3 Na1 2.596(10) .
O3 H3C 0.8500 .
O3 H3D 0.8500 .
O4 Na1 2.533(10) .
O4 H4C 0.8501 .
O4 H4D 0.8499 .
O11 H11A 0.8501 .
O11 H11B 0.8500 .
Fe1 N55 1.971(3) 2_765
Fe1 Fe2 2.6454(7) .
Fe1 Fe3 2.6578(7) .
Fe1 Fe3 2.7004(7) 2_765
Fe1 Fe2 2.7104(7) 2_765
Fe2 N33 1.975(3) 2_765
Fe2 Fe3 2.6431(7) .
Fe2 Fe3 2.7006(7) 2_765
Fe2 Fe1 2.7105(7) 2_765
Fe3 N44 1.961(3) 2_765
Fe3 Fe1 2.7004(7) 2_765
Fe3 Fe2 2.7006(7) 2_765
O12 H12A 0.8501 .
O12 H12B 0.8499 .

loop_
_geom_hbond_atom_site_label_D
_geom_hbond_atom_site_label_H
_geom_hbond_atom_site_label_A
_geom_hbond_distance_DH
_geom_hbond_distance_HA
_geom_hbond_distance_DA
_geom_hbond_angle_DHA
_geom_hbond_site_symmetry_A
O1 H1D O4 1.06 2.05 2.750(16) 121.4 .
O2 H2A N100 0.85 2.11 2.885(14) 152.1 2_665
O4 H4C N100 0.85 1.97 2.789(14) 160.3 1_556
O11 H11B N200 0.85 2.03 2.873(7) 174.8 1_465
O11 H11A O2 0.85 1.82 2.634(15) 158.7 .
O12 H12B O11 0.85 1.98 2.797(8) 162.3 2_666

loop_
_geom_torsion_atom_site_label_1
_geom_torsion_atom_site_label_2
_geom_torsion_atom_site_label_3
_geom_torsion_atom_site_label_4
_geom_torsion
_geom_torsion_site_symmetry_1
_geom_torsion_site_symmetry_4
C4 C2 C3 N3 -61.7(4) . .
C5 C2 C3 N3 66.4(4) . .
C1 C2 C3 N3 -178.4(3) . .
C3 C2 C4 N4 67.1(4) . .
C5 C2 C4 N4 -61.2(4) . .
C1 C2 C4 N4 -177.4(3) . .
C4 C2 C5 N5 67.7(4) . .
C3 C2 C5 N5 -60.7(4) . .
C1 C2 C5 N5 -175.5(3) . .
C36 C31 C32 C33 0.5(5) . .
N3 C31 C32 C33 178.1(3) . .
C31 C32 C33 C34 1.0(6) . .
C32 C33 C34 C35 -1.4(6) . .
C33 C34 C35 C36 0.2(5) . .
C32 C31 C36 C35 -1.7(5) . .
N3 C31 C36 C35 -179.6(3) . .
C32 C31 C36 N33 175.8(3) . .
N3 C31 C36 N33 -2.1(4) . .
C34 C35 C36 C31 1.4(5) . .
C34 C35 C36 N33 -175.9(3) . .
C46 C41 C42 C43 0.2(5) . .
N4 C41 C42 C43 -179.5(3) . .
C41 C42 C43 C44 0.0(6) . .
C42 C43 C44 C45 -0.4(6) . .
C43 C44 C45 C46 0.7(5) . .
C44 C45 C46 C41 -0.5(5) . .
C44 C45 C46 N44 -179.5(3) . .
C42 C41 C46 C45 0.1(5) . .
N4 C41 C46 C45 179.8(3) . .
C42 C41 C46 N44 179.2(3) . .
N4 C41 C46 N44 -1.1(4) . .
C56 C51 C52 C53 2.6(6) . .
N5 C51 C52 C53 -176.1(4) . .
C51 C52 C53 C54 -0.4(7) . .
C52 C53 C54 C55 -1.7(7) . .
C53 C54 C55 C56 1.5(6) . .
C54 C55 C56 C51 0.7(5) . .
C54 C55 C56 N55 179.8(3) . .
C52 C51 C56 C55 -2.8(5) . .
N5 C51 C56 C55 176.1(3) . .
C52 C51 C56 N55 178.1(3) . .
N5 C51 C56 N55 -3.0(4) . .
C36 C31 N3 C3 -149.9(3) . .
C32 C31 N3 C3 32.4(4) . .
C36 C31 N3 Fe1 -15.0(3) . .
C32 C31 N3 Fe1 167.3(3) . .
C36 C31 N3 Fe3 77.0(3) . .
C32 C31 N3 Fe3 -100.7(3) . .
C2 C3 N3 C31 174.9(3) . .
C2 C3 N3 Fe1 46.3(4) . .
C2 C3 N3 Fe3 -53.9(4) . .
C46 C41 N4 C4 -151.6(3) . .
C42 C41 N4 C4 28.1(5) . .
C46 C41 N4 Fe2 -16.2(4) . .
C42 C41 N4 Fe2 163.4(3) . .
C46 C41 N4 Fe1 74.9(3) . .
C42 C41 N4 Fe1 -105.5(4) . .
C2 C4 N4 C41 173.8(3) . .
C2 C4 N4 Fe2 45.1(4) . .
C2 C4 N4 Fe1 -53.7(4) . .
C52 C51 N5 C5 29.3(5) . .
C56 C51 N5 C5 -149.5(3) . .
C52 C51 N5 Fe3 163.6(3) . .
C56 C51 N5 Fe3 -15.2(4) . .
C52 C51 N5 Fe2 -104.6(4) . .
C56 C51 N5 Fe2 76.6(3) . .
C2 C5 N5 C51 173.1(3) . .
C2 C5 N5 Fe3 45.6(4) . .
C2 C5 N5 Fe2 -53.8(4) . .
C31 C36 N33 Fe1 18.9(4) . .
C35 C36 N33 Fe1 -163.7(3) . .
C31 C36 N33 Fe2 -81.7(3) . 2_765
C35 C36 N33 Fe2 95.7(4) . 2_765
C45 C46 N44 Fe2 -162.1(3) . .
C41 C46 N44 Fe2 18.9(4) . .
C45 C46 N44 Fe3 96.3(4) . 2_765
C41 C46 N44 Fe3 -82.8(3) . 2_765
C55 C56 N55 Fe3 -158.5(3) . .
C51 C56 N55 Fe3 20.6(4) . .
C55 C56 N55 Fe1 100.8(4) . 2_765
C51 C56 N55 Fe1 -80.1(3) . 2_765
C81 C80 N80 Na1 -142(2) . .
C91 C90 N90 Na1 -178(10) . .
Fe3 C300 N300 Na1 -24(8) . .
C80 N80 Na1 O2 -135.8(19) . .
C80 N80 Na1 O1 80.6(19) . .
C80 N80 Na1 N90 -89(2) . .
C80 N80 Na1 O4 12.7(19) . .
C80 N80 Na1 O3 -67.7(19) . .
C80 N80 Na1 N300 154.1(18) . .
C90 N90 Na1 O2 22(13) . .
C90 N90 Na1 O1 167(13) . .
C90 N90 Na1 N80 -24(14) . .
C90 N90 Na1 O4 -123(13) . .
C90 N90 Na1 O3 -46(13) . .
C90 N90 Na1 N300 96(13) . .
C300 N300 Na1 O2 -95.6(7) . .
C300 N300 Na1 O1 59.4(7) . .
C300 N300 Na1 N80 -19.9(7) . .
C300 N300 Na1 N90 177.0(7) . .
C300 N300 Na1 O4 79.6(8) . .
C300 N300 Na1 O3 -120.8(7) . .
C36 N33 Fe1 C100 67.6(2) . .
Fe2 N33 Fe1 C100 -172.38(13) 2_765 .
C36 N33 Fe1 N3 -21.6(2) . .
Fe2 N33 Fe1 N3 98.43(12) 2_765 .
C36 N33 Fe1 N55 154.9(2) . 2_765
Fe2 N33 Fe1 N55 -85.04(12) 2_765 2_765
C36 N33 Fe1 N4 44.3(18) . .
Fe2 N33 Fe1 N4 164.4(16) 2_765 .
C36 N33 Fe1 Fe2 -110.7(2) . .
Fe2 N33 Fe1 Fe2 9.32(18) 2_765 .
C36 N33 Fe1 Fe3 -70.3(2) . .
Fe2 N33 Fe1 Fe3 49.74(8) 2_765 .
C36 N33 Fe1 Fe3 -159.9(2) . 2_765
Fe2 N33 Fe1 Fe3 -39.89(9) 2_765 2_765
C36 N33 Fe1 Fe2 -120.0(3) . 2_765
N100 C100 Fe1 N33 67(14) . .
N100 C100 Fe1 N3 150(14) . .
N100 C100 Fe1 N55 -22(14) . 2_765
N100 C100 Fe1 N4 -115(14) . .
N100 C100 Fe1 Fe2 -115(14) . .
N100 C100 Fe1 Fe3 153(14) . .
N100 C100 Fe1 Fe3 -26(15) . 2_765
N100 C100 Fe1 Fe2 59(15) . 2_765
C31 N3 Fe1 N33 19.9(2) . .
C3 N3 Fe1 N33 147.8(3) . .
Fe3 N3 Fe1 N33 -93.60(11) . .
C31 N3 Fe1 C100 -69.2(2) . .
C3 N3 Fe1 C100 58.7(3) . .
Fe3 N3 Fe1 C100 177.29(13) . .
C31 N3 Fe1 N55 -3.3(9) . 2_765
C3 N3 Fe1 N55 124.6(7) . 2_765
Fe3 N3 Fe1 N55 -116.8(8) . 2_765
C31 N3 Fe1 N4 -156.3(2) . .
C3 N3 Fe1 N4 -28.3(3) . .
Fe3 N3 Fe1 N4 90.28(11) . .
C31 N3 Fe1 Fe2 155.7(2) . .
C3 N3 Fe1 Fe2 -76.3(2) . .
Fe3 N3 Fe1 Fe2 42.28(8) . .
C31 N3 Fe1 Fe3 113.5(2) . .
C3 N3 Fe1 Fe3 -118.6(3) . .
C31 N3 Fe1 Fe3 106.3(2) . 2_765
C3 N3 Fe1 Fe3 -125.8(2) . 2_765
Fe3 N3 Fe1 Fe3 -7.17(17) . 2_765
C31 N3 Fe1 Fe2 66.0(2) . 2_765
C3 N3 Fe1 Fe2 -166.1(2) . 2_765
Fe3 N3 Fe1 Fe2 -47.51(8) . 2_765
C41 N4 Fe1 N33 95.1(17) . .
C4 N4 Fe1 N33 -34.5(18) . .
Fe2 N4 Fe1 N33 -156.7(16) . .
C41 N4 Fe1 C100 71.8(2) . .
C4 N4 Fe1 C100 -57.8(3) . .
Fe2 N4 Fe1 C100 180.00(13) . .
C41 N4 Fe1 N3 160.6(2) . .
C4 N4 Fe1 N3 31.0(3) . .
Fe2 N4 Fe1 N3 -91.21(11) . .
C41 N4 Fe1 N55 -15.4(2) . 2_765
C4 N4 Fe1 N55 -145.0(2) . 2_765
Fe2 N4 Fe1 N55 92.80(11) . 2_765
C41 N4 Fe1 Fe2 -108.2(3) . .
C4 N4 Fe1 Fe2 122.2(3) . .
C41 N4 Fe1 Fe3 -150.5(2) . .
C4 N4 Fe1 Fe3 79.9(2) . .
Fe2 N4 Fe1 Fe3 -42.29(8) . .
C41 N4 Fe1 Fe3 -60.7(2) . 2_765
C4 N4 Fe1 Fe3 169.7(2) . 2_765
Fe2 N4 Fe1 Fe3 47.51(8) . 2_765
C41 N4 Fe1 Fe2 -101.7(2) . 2_765
C4 N4 Fe1 Fe2 128.7(2) . 2_765
Fe2 N4 Fe1 Fe2 6.45(17) . 2_765
C46 N44 Fe2 C200 66.8(3) . .
Fe3 N44 Fe2 C200 -171.48(13) 2_765 .
C46 N44 Fe2 N33 153.5(2) . 2_765
Fe3 N44 Fe2 N33 -84.74(12) 2_765 2_765
C46 N44 Fe2 N4 -22.1(2) . .
Fe3 N44 Fe2 N4 99.60(12) 2_765 .
C46 N44 Fe2 N5 44.7(18) . .
Fe3 N44 Fe2 N5 166.4(16) 2_765 .
C46 N44 Fe2 Fe3 -112.2(2) . .
Fe3 N44 Fe2 Fe3 9.51(19) 2_765 .
C46 N44 Fe2 Fe1 -71.4(2) . .
Fe3 N44 Fe2 Fe1 50.35(9) 2_765 .
C46 N44 Fe2 Fe3 -121.7(3) . 2_765
C46 N44 Fe2 Fe1 -161.6(2) . 2_765
Fe3 N44 Fe2 Fe1 -39.83(9) 2_765 2_765
N200 C200 Fe2 N44 146(3) . .
N200 C200 Fe2 N33 57(3) . 2_765
N200 C200 Fe2 N4 -131(3) . .
N200 C200 Fe2 N5 -35(3) . .
N200 C200 Fe2 Fe3 -35(3) . .
N200 C200 Fe2 Fe1 -126(3) . .
N200 C200 Fe2 Fe3 137(3) . 2_765
N200 C200 Fe2 Fe1 52(3) . 2_765
C41 N4 Fe2 N44 20.7(2) . .
C4 N4 Fe2 N44 149.2(3) . .
Fe1 N4 Fe2 N44 -93.26(12) . .
C41 N4 Fe2 C200 -70.0(2) . .
C4 N4 Fe2 C200 58.4(3) . .
Fe1 N4 Fe2 C200 175.98(13) . .
C41 N4 Fe2 N33 -8.1(9) . 2_765
C4 N4 Fe2 N33 120.3(8) . 2_765
Fe1 N4 Fe2 N33 -122.1(8) . 2_765
C41 N4 Fe2 N5 -155.3(2) . .
C4 N4 Fe2 N5 -26.8(3) . .
Fe1 N4 Fe2 N5 90.71(11) . .
C41 N4 Fe2 Fe3 156.7(2) . .
C4 N4 Fe2 Fe3 -74.9(2) . .
Fe1 N4 Fe2 Fe3 42.69(8) . .
C41 N4 Fe2 Fe1 114.0(2) . .
C4 N4 Fe2 Fe1 -117.6(3) . .
C41 N4 Fe2 Fe3 66.5(2) . 2_765
C4 N4 Fe2 Fe3 -165.1(2) . 2_765
Fe1 N4 Fe2 Fe3 -47.53(8) . 2_765
C41 N4 Fe2 Fe1 107.3(2) . 2_765
C4 N4 Fe2 Fe1 -124.3(2) . 2_765
Fe1 N4 Fe2 Fe1 -6.72(17) . 2_765
C51 N5 Fe2 N44 93.3(17) . .
C5 N5 Fe2 N44 -36.3(18) . .
Fe3 N5 Fe2 N44 -158.5(16) . .
C51 N5 Fe2 C200 71.1(3) . .
C5 N5 Fe2 C200 -58.4(2) . .
Fe3 N5 Fe2 C200 179.33(13) . .
C51 N5 Fe2 N33 -15.4(2) . 2_765
C5 N5 Fe2 N33 -145.0(2) . 2_765
Fe3 N5 Fe2 N33 92.76(11) . 2_765
C51 N5 Fe2 N4 159.7(2) . .
C5 N5 Fe2 N4 30.1(2) . .
Fe3 N5 Fe2 N4 -92.12(11) . .
C51 N5 Fe2 Fe3 -108.2(3) . .
C5 N5 Fe2 Fe3 122.2(3) . .
C51 N5 Fe2 Fe1 -150.8(2) . .
C5 N5 Fe2 Fe1 79.6(2) . .
Fe3 N5 Fe2 Fe1 -42.65(8) . .
C51 N5 Fe2 Fe3 -101.3(2) . 2_765
C5 N5 Fe2 Fe3 129.1(2) . 2_765
Fe3 N5 Fe2 Fe3 6.85(17) . 2_765
C51 N5 Fe2 Fe1 -60.5(2) . 2_765
C5 N5 Fe2 Fe1 169.9(2) . 2_765
Fe3 N5 Fe2 Fe1 47.70(8) . 2_765
N33 Fe1 Fe2 N44 -100.01(16) . .
C100 Fe1 Fe2 N44 82.39(17) . .
N3 Fe1 Fe2 N44 175.56(12) . .
N55 Fe1 Fe2 N44 -7.60(12) 2_765 .
N4 Fe1 Fe2 N44 82.39(14) . .
Fe3 Fe1 Fe2 N44 -148.59(9) . .
Fe3 Fe1 Fe2 N44 -39.87(9) 2_765 .
Fe2 Fe1 Fe2 N44 -93.24(9) 2_765 .
N33 Fe1 Fe2 C200 171.6(2) . .
C100 Fe1 Fe2 C200 -6.0(2) . .
N3 Fe1 Fe2 C200 87.14(18) . .
N55 Fe1 Fe2 C200 -96.02(18) 2_765 .
N4 Fe1 Fe2 C200 -6.03(19) . .
Fe3 Fe1 Fe2 C200 122.99(16) . .
Fe3 Fe1 Fe2 C200 -128.29(16) 2_765 .
Fe2 Fe1 Fe2 C200 178.34(16) 2_765 .
N33 Fe1 Fe2 N33 -13.2(3) . 2_765
C100 Fe1 Fe2 N33 169.17(19) . 2_765
N3 Fe1 Fe2 N33 -97.66(15) . 2_765
N55 Fe1 Fe2 N33 79.18(15) 2_765 2_765
N4 Fe1 Fe2 N33 169.17(17) . 2_765
Fe3 Fe1 Fe2 N33 -61.82(13) . 2_765
Fe3 Fe1 Fe2 N33 46.91(13) 2_765 2_765
Fe2 Fe1 Fe2 N33 -6.46(12) 2_765 2_765
N33 Fe1 Fe2 N4 177.59(17) . .
C100 Fe1 Fe2 N4 0.00(18) . .
N3 Fe1 Fe2 N4 93.17(14) . .
N55 Fe1 Fe2 N4 -89.99(14) 2_765 .
Fe3 Fe1 Fe2 N4 129.01(11) . .
Fe3 Fe1 Fe2 N4 -122.26(11) 2_765 .
Fe2 Fe1 Fe2 N4 -175.64(11) 2_765 .
N33 Fe1 Fe2 N5 83.86(16) . .
C100 Fe1 Fe2 N5 -93.74(17) . .
N3 Fe1 Fe2 N5 -0.57(11) . .
N55 Fe1 Fe2 N5 176.27(12) 2_765 .
N4 Fe1 Fe2 N5 -93.74(14) . .
Fe3 Fe1 Fe2 N5 35.28(8) . .
Fe3 Fe1 Fe2 N5 144.00(8) 2_765 .
Fe2 Fe1 Fe2 N5 90.63(8) 2_765 .
N33 Fe1 Fe2 Fe3 48.58(13) . .
C100 Fe1 Fe2 Fe3 -129.02(15) . .
N3 Fe1 Fe2 Fe3 -35.84(8) . .
N55 Fe1 Fe2 Fe3 140.99(9) 2_765 .
N4 Fe1 Fe2 Fe3 -129.01(11) . .
Fe3 Fe1 Fe2 Fe3 108.725(19) 2_765 .
Fe2 Fe1 Fe2 Fe3 55.352(16) 2_765 .
N33 Fe1 Fe2 Fe3 -60.15(13) . 2_765
C100 Fe1 Fe2 Fe3 122.26(15) . 2_765
N3 Fe1 Fe2 Fe3 -144.57(8) . 2_765
N55 Fe1 Fe2 Fe3 32.27(9) 2_765 2_765
N4 Fe1 Fe2 Fe3 122.26(11) . 2_765
Fe3 Fe1 Fe2 Fe3 -108.725(19) . 2_765
Fe2 Fe1 Fe2 Fe3 -53.372(16) 2_765 2_765
N33 Fe1 Fe2 Fe1 -6.77(13) . 2_765
C100 Fe1 Fe2 Fe1 175.63(15) . 2_765
N3 Fe1 Fe2 Fe1 -91.20(8) . 2_765
N55 Fe1 Fe2 Fe1 85.64(9) 2_765 2_765
N4 Fe1 Fe2 Fe1 175.64(11) . 2_765
Fe3 Fe1 Fe2 Fe1 -55.352(16) . 2_765
Fe3 Fe1 Fe2 Fe1 53.372(16) 2_765 2_765
Fe2 Fe1 Fe2 Fe1 0.0 2_765 2_765
C56 N55 Fe3 C300 64.7(2) . .
Fe1 N55 Fe3 C300 -173.54(14) 2_765 .
C56 N55 Fe3 N44 153.4(2) . 2_765
Fe1 N55 Fe3 N44 -84.87(12) 2_765 2_765
C56 N55 Fe3 N5 -23.1(2) . .
Fe1 N55 Fe3 N5 98.71(12) 2_765 .
C56 N55 Fe3 N3 47.6(17) . .
Fe1 N55 Fe3 N3 169.4(15) 2_765 .
C56 N55 Fe3 Fe2 -71.8(2) . .
Fe1 N55 Fe3 Fe2 50.00(8) 2_765 .
C56 N55 Fe3 Fe1 -112.4(2) . .
Fe1 N55 Fe3 Fe1 9.33(18) 2_765 .
C56 N55 Fe3 Fe1 -121.8(3) . 2_765
C56 N55 Fe3 Fe2 -161.6(2) . 2_765
Fe1 N55 Fe3 Fe2 -39.88(9) 2_765 2_765
N300 C300 Fe3 N55 -95(8) . .
N300 C300 Fe3 N44 177(100) . 2_765
N300 C300 Fe3 N5 -11(8) . .
N300 C300 Fe3 N3 84(8) . .
N300 C300 Fe3 Fe2 -8(8) . .
N300 C300 Fe3 Fe1 83(8) . .
N300 C300 Fe3 Fe1 -101(8) . 2_765
N300 C300 Fe3 Fe2 172(8) . 2_765
C51 N5 Fe3 N55 20.8(2) . .
C5 N5 Fe3 N55 147.8(3) . .
Fe2 N5 Fe3 N55 -94.12(11) . .
C51 N5 Fe3 C300 -68.4(2) . .
C5 N5 Fe3 C300 58.6(3) . .
Fe2 N5 Fe3 C300 176.68(13) . .
C51 N5 Fe3 N44 -2.9(9) . 2_765
C5 N5 Fe3 N44 124.1(8) . 2_765
Fe2 N5 Fe3 N44 -117.8(8) . 2_765
C51 N5 Fe3 N3 -155.1(2) . .
C5 N5 Fe3 N3 -28.1(3) . .
Fe2 N5 Fe3 N3 90.03(11) . .
C51 N5 Fe3 Fe2 114.9(2) . .
C5 N5 Fe3 Fe2 -118.1(3) . .
C51 N5 Fe3 Fe1 157.3(2) . .
C5 N5 Fe3 Fe1 -75.7(2) . .
Fe2 N5 Fe3 Fe1 42.43(8) . .
C51 N5 Fe3 Fe1 66.9(2) . 2_765
C5 N5 Fe3 Fe1 -166.1(2) . 2_765
Fe2 N5 Fe3 Fe1 -47.96(8) . 2_765
C51 N5 Fe3 Fe2 107.9(2) . 2_765
C5 N5 Fe3 Fe2 -125.1(2) . 2_765
Fe2 N5 Fe3 Fe2 -6.98(17) . 2_765
C31 N3 Fe3 N55 89.6(16) . .
C3 N3 Fe3 N55 -38.9(17) . .
Fe1 N3 Fe3 N55 -161.5(15) . .
C31 N3 Fe3 C300 72.5(2) . .
C3 N3 Fe3 C300 -56.1(3) . .
Fe1 N3 Fe3 C300 -178.58(13) . .
C31 N3 Fe3 N44 -16.0(2) . 2_765
C3 N3 Fe3 N44 -144.6(2) . 2_765
Fe1 N3 Fe3 N44 92.92(12) . 2_765
C31 N3 Fe3 N5 159.8(2) . .
C3 N3 Fe3 N5 31.3(2) . .
Fe1 N3 Fe3 N5 -91.25(11) . .
C31 N3 Fe3 Fe2 -151.2(2) . .
C3 N3 Fe3 Fe2 80.3(2) . .
Fe1 N3 Fe3 Fe2 -42.26(8) . .
C31 N3 Fe3 Fe1 -108.9(2) . .
C3 N3 Fe3 Fe1 122.5(3) . .
C31 N3 Fe3 Fe1 -101.9(2) . 2_765
C3 N3 Fe3 Fe1 129.6(2) . 2_765
Fe1 N3 Fe3 Fe1 7.05(17) . 2_765
C31 N3 Fe3 Fe2 -61.2(2) . 2_765
C3 N3 Fe3 Fe2 170.2(2) . 2_765
Fe1 N3 Fe3 Fe2 47.73(8) . 2_765
N44 Fe2 Fe3 N55 -100.13(16) . .
C200 Fe2 Fe3 N55 81.23(17) . .
N33 Fe2 Fe3 N55 -7.53(12) 2_765 .
N4 Fe2 Fe3 N55 174.83(12) . .
N5 Fe2 Fe3 N55 82.15(14) . .
Fe1 Fe2 Fe3 N55 -148.90(9) . .
Fe3 Fe2 Fe3 N55 -93.24(9) 2_765 .
Fe1 Fe2 Fe3 N55 -39.73(9) 2_765 .
N44 Fe2 Fe3 C300 172.9(2) . .
C200 Fe2 Fe3 C300 -5.7(2) . .
N33 Fe2 Fe3 C300 -94.48(18) 2_765 .
N4 Fe2 Fe3 C300 87.87(18) . .
N5 Fe2 Fe3 C300 -4.81(18) . .
Fe1 Fe2 Fe3 C300 124.15(15) . .
Fe3 Fe2 Fe3 C300 179.80(15) 2_765 .
Fe1 Fe2 Fe3 C300 -126.68(15) 2_765 .
N44 Fe2 Fe3 N44 -13.5(3) . 2_765
C200 Fe2 Fe3 N44 167.90(19) . 2_765
N33 Fe2 Fe3 N44 79.15(16) 2_765 2_765
N4 Fe2 Fe3 N44 -98.50(15) . 2_765
N5 Fe2 Fe3 N44 168.82(17) . 2_765
Fe1 Fe2 Fe3 N44 -62.22(13) . 2_765
Fe3 Fe2 Fe3 N44 -6.57(13) 2_765 2_765
Fe1 Fe2 Fe3 N44 46.95(13) 2_765 2_765
N44 Fe2 Fe3 N5 177.72(17) . .
C200 Fe2 Fe3 N5 -0.92(18) . .
N33 Fe2 Fe3 N5 -89.68(14) 2_765 .
N4 Fe2 Fe3 N5 92.68(14) . .
Fe1 Fe2 Fe3 N5 128.95(11) . .
Fe3 Fe2 Fe3 N5 -175.39(11) 2_765 .
Fe1 Fe2 Fe3 N5 -121.88(11) 2_765 .
N44 Fe2 Fe3 N3 83.70(16) . .
C200 Fe2 Fe3 N3 -94.95(17) . .
N33 Fe2 Fe3 N3 176.30(12) 2_765 .
N4 Fe2 Fe3 N3 -1.35(12) . .
N5 Fe2 Fe3 N3 -94.03(14) . .
Fe1 Fe2 Fe3 N3 34.93(8) . .
Fe3 Fe2 Fe3 N3 90.58(8) 2_765 .
Fe1 Fe2 Fe3 N3 144.10(8) 2_765 .
N44 Fe2 Fe3 Fe1 48.77(14) . .
C200 Fe2 Fe3 Fe1 -129.87(14) . .
N33 Fe2 Fe3 Fe1 141.37(9) 2_765 .
N4 Fe2 Fe3 Fe1 -36.27(9) . .
N5 Fe2 Fe3 Fe1 -128.95(11) . .
Fe3 Fe2 Fe3 Fe1 55.656(17) 2_765 .
Fe1 Fe2 Fe3 Fe1 109.170(18) 2_765 .
N44 Fe2 Fe3 Fe1 -60.40(14) . 2_765
C200 Fe2 Fe3 Fe1 120.96(14) . 2_765
N33 Fe2 Fe3 Fe1 32.20(9) 2_765 2_765
N4 Fe2 Fe3 Fe1 -145.44(9) . 2_765
N5 Fe2 Fe3 Fe1 121.88(11) . 2_765
Fe1 Fe2 Fe3 Fe1 -109.170(18) . 2_765
Fe3 Fe2 Fe3 Fe1 -53.514(16) 2_765 2_765
N44 Fe2 Fe3 Fe2 -6.88(13) . 2_765
C200 Fe2 Fe3 Fe2 174.47(15) . 2_765
N33 Fe2 Fe3 Fe2 85.72(9) 2_765 2_765
N4 Fe2 Fe3 Fe2 -91.93(9) . 2_765
N5 Fe2 Fe3 Fe2 175.39(11) . 2_765
Fe1 Fe2 Fe3 Fe2 -55.655(17) . 2_765
Fe3 Fe2 Fe3 Fe2 0.0 2_765 2_765
Fe1 Fe2 Fe3 Fe2 53.515(16) 2_765 2_765
N33 Fe1 Fe3 N55 -99.74(16) . .
C100 Fe1 Fe3 N55 173.9(2) . .
N3 Fe1 Fe3 N55 177.97(17) . .
N55 Fe1 Fe3 N55 -13.2(3) 2_765 .
N4 Fe1 Fe3 N55 84.11(15) . .
Fe2 Fe1 Fe3 N55 48.87(13) . .
Fe3 Fe1 Fe3 N55 -6.79(13) 2_765 .
Fe2 Fe1 Fe3 N55 -60.01(13) 2_765 .
N33 Fe1 Fe3 C300 84.27(18) . .
C100 Fe1 Fe3 C300 -2.0(2) . .
N3 Fe1 Fe3 C300 1.98(18) . .
N55 Fe1 Fe3 C300 170.84(19) 2_765 .
N4 Fe1 Fe3 C300 -91.87(17) . .
Fe2 Fe1 Fe3 C300 -127.12(16) . .
Fe3 Fe1 Fe3 C300 177.22(16) 2_765 .
Fe2 Fe1 Fe3 C300 124.00(16) 2_765 .
N33 Fe1 Fe3 N44 -7.62(13) . 2_765
C100 Fe1 Fe3 N44 -93.94(18) . 2_765
N3 Fe1 Fe3 N44 -89.91(14) . 2_765
N55 Fe1 Fe3 N44 78.95(15) 2_765 2_765
N4 Fe1 Fe3 N44 176.24(12) . 2_765
Fe2 Fe1 Fe3 N44 141.00(9) . 2_765
Fe3 Fe1 Fe3 N44 85.33(9) 2_765 2_765
Fe2 Fe1 Fe3 N44 32.11(9) 2_765 2_765
N33 Fe1 Fe3 N5 175.41(12) . .
C100 Fe1 Fe3 N5 89.09(18) . .
N3 Fe1 Fe3 N5 93.12(14) . .
N55 Fe1 Fe3 N5 -98.02(15) 2_765 .
N4 Fe1 Fe3 N5 -0.74(11) . .
Fe2 Fe1 Fe3 N5 -35.98(8) . .
Fe3 Fe1 Fe3 N5 -91.64(8) 2_765 .
Fe2 Fe1 Fe3 N5 -144.86(9) 2_765 .
N33 Fe1 Fe3 N3 82.29(14) . .
C100 Fe1 Fe3 N3 -4.03(19) . .
N55 Fe1 Fe3 N3 168.86(17) 2_765 .
N4 Fe1 Fe3 N3 -93.86(14) . .
Fe2 Fe1 Fe3 N3 -129.10(11) . .
Fe3 Fe1 Fe3 N3 175.24(11) 2_765 .
Fe2 Fe1 Fe3 N3 122.02(11) 2_765 .
N33 Fe1 Fe3 Fe2 -148.62(9) . .
C100 Fe1 Fe3 Fe2 125.07(16) . .
N3 Fe1 Fe3 Fe2 129.10(11) . .
N55 Fe1 Fe3 Fe2 -62.04(12) 2_765 .
N4 Fe1 Fe3 Fe2 35.24(8) . .
Fe3 Fe1 Fe3 Fe2 -55.663(17) 2_765 .
Fe2 Fe1 Fe3 Fe2 -108.887(19) 2_765 .
N33 Fe1 Fe3 Fe1 -92.95(9) . 2_765
C100 Fe1 Fe3 Fe1 -179.27(16) . 2_765
N3 Fe1 Fe3 Fe1 -175.24(11) . 2_765
N55 Fe1 Fe3 Fe1 -6.38(12) 2_765 2_765
N4 Fe1 Fe3 Fe1 90.90(8) . 2_765
Fe2 Fe1 Fe3 Fe1 55.664(17) . 2_765
Fe3 Fe1 Fe3 Fe1 0.0 2_765 2_765
Fe2 Fe1 Fe3 Fe1 -53.223(16) 2_765 2_765
N33 Fe1 Fe3 Fe2 -39.73(9) . 2_765
C100 Fe1 Fe3 Fe2 -126.05(16) . 2_765
N3 Fe1 Fe3 Fe2 -122.02(11) . 2_765
N55 Fe1 Fe3 Fe2 46.84(12) 2_765 2_765
N4 Fe1 Fe3 Fe2 144.13(8) . 2_765
Fe2 Fe1 Fe3 Fe2 108.887(19) . 2_765
Fe3 Fe1 Fe3 Fe2 53.224(16) 2_765 2_765
